data_7110943
loop_
_publ_author_name
'Fragoso, Alex'
'Kahn, Myrtil L.'
'Sutter, Jean-Pascal'
'Kahn, Olivier'
'Cao, Roberto'
'Casti\~neiras, Alfonso'

_publ_section_title
;
 Chiral channels in a 3-D network of self-assembled tetranuclear
 copper(ii) aggregates
;
_journal_issue 16
_journal_name_full 'Chemical Communications'
_journal_page_first 1547
_journal_paper_doi 10.1039/b002360o
_journal_year 2000
_chemical_formula_sum 'C52 H72 Cu4 N4 O26'
_chemical_formula_weight 1423.30
_chemical_name_systematic
; 
 ? 
;
_space_group_IT_number 152
_symmetry_cell_setting trigonal
_symmetry_space_group_name_Hall 'P 31 2"'
_symmetry_space_group_name_H-M 'P 31 2 1'
_atom_sites_solution_hydrogens geom
_atom_sites_solution_primary direct
_atom_sites_solution_secondary difmap
_audit_creation_method SHELXL-97
_cell_angle_alpha 90.00
_cell_angle_beta 90.00
_cell_angle_gamma 120.00
_cell_formula_units_Z 3
_cell_length_a 18.551(3)
_cell_length_b 18.551(3)
_cell_length_c 18.0135(16)
_cell_measurement_reflns_used 25
_cell_measurement_temperature 293(2)
_cell_measurement_theta_max 45.279
_cell_measurement_theta_min 21.414
_cell_volume 5368.6(13)
_computing_cell_refinement 'CAD4-Express Software (nonius, 1994)'
_computing_data_collection 'CAD4-Express Software (nonius, 1994)'
_computing_data_reduction 'GENHKL (Kretschmar, 1997)'
_computing_molecular_graphics 'PLATON98 (Spek, 1998)'
_computing_publication_material 'SHELXL-97 (Sheldrick, 1997)'
_computing_structure_refinement 'SHELXL-97 (Sheldrick, 1997)'
_computing_structure_solution 'SHELXS-97 (Sheldrick, 1990)'
_diffrn_ambient_temperature 293(2)
_diffrn_measured_fraction_theta_full 1.000
_diffrn_measured_fraction_theta_max 1.000
_diffrn_measurement_device_type 'CAD4 Enraf Nonius'
_diffrn_measurement_method omega
_diffrn_radiation_monochromator graphite
_diffrn_radiation_source 'fine-focus sealed tube'
_diffrn_radiation_type CuK\a
_diffrn_radiation_wavelength 1.54184
_diffrn_reflns_av_R_equivalents 0.0256
_diffrn_reflns_av_sigmaI/netI 0.0850
_diffrn_reflns_limit_h_max 23
_diffrn_reflns_limit_h_min 0
_diffrn_reflns_limit_k_max 0
_diffrn_reflns_limit_k_min -20
_diffrn_reflns_limit_l_max 0
_diffrn_reflns_limit_l_min -22
_diffrn_reflns_number 4227
_diffrn_reflns_theta_full 75.95
_diffrn_reflns_theta_max 75.95
_diffrn_reflns_theta_min 2.75
_diffrn_standards_decay_% 0
_diffrn_standards_interval_time 120
_diffrn_standards_number 3
_exptl_absorpt_coefficient_mu 1.967
_exptl_absorpt_correction_T_max 0.980
_exptl_absorpt_correction_T_min 0.879
_exptl_absorpt_correction_type psi-scan
_exptl_crystal_colour green
_exptl_crystal_density_diffrn 1.321
_exptl_crystal_density_method 'not measured'
_exptl_crystal_description plate
_exptl_crystal_F_000 2208
_exptl_crystal_size_max 0.25
_exptl_crystal_size_mid 0.10
_exptl_crystal_size_min 0.05
_refine_diff_density_max 0.363
_refine_diff_density_min -0.573
_refine_diff_density_rms 0.087
_refine_ls_abs_structure_details 'Flack H D (1983), Acta Cryst. A39, 876-881'
_refine_ls_abs_structure_Flack -0.02(6)
_refine_ls_extinction_method none
_refine_ls_goodness_of_fit_ref 1.003
_refine_ls_hydrogen_treatment noref
_refine_ls_matrix_type full
_refine_ls_number_parameters 396
_refine_ls_number_reflns 4099
_refine_ls_number_restraints 0
_refine_ls_restrained_S_all 1.003
_refine_ls_R_factor_all 0.0931
_refine_ls_R_factor_gt 0.0541
_refine_ls_shift/su_max 0.000
_refine_ls_shift/su_mean 0.000
_refine_ls_structure_factor_coef Fsqd
_refine_ls_weighting_details 'w=1/[\s^2^(Fo^2^)+(0.0799P)^2^+0.0000P] where P=(Fo^2^+2Fc^2^)/3'
_refine_ls_weighting_scheme calc
_refine_ls_wR_factor_gt 0.1339
_refine_ls_wR_factor_ref 0.1476
_reflns_number_gt 2769
_reflns_number_total 4099
_reflns_threshold_expression >2sigma(I)
_cod_data_source_file b002360osup1.cif
_cod_data_source_block 98af01
_cod_depositor_comments
;
The following automatic conversions were performed:

'_symmetry_cell_setting' value 'Trigonal' changed to 'trigonal'
according to /home/saulius/struct/CIF-dictionaries/cif_core.dic
dictionary named 'cif_core.dic' version 2.4.2 from
2011-04-26.

'_exptl_absorpt_correction_type' value 'Psi scan'
changed to 'psi-scan' according to
/home/saulius/struct/CIF-dictionaries/cif_core.dic dictionary named
'cif_core.dic' version 2.4.2 from 2011-04-26.

Automatic conversion script
Id: cif_fix_values 1891 2012-01-12 08:04:46Z andrius 

The following automatic conversions were performed:

'_refine_ls_weighting_scheme' value 'calc
w=1/[\s^2^(Fo^2^)+(0.0799P)^2^+0.0000P] where P=(Fo^2^+2Fc^2^)/3' was
changed to 'calc'. New tag '_refine_ls_weighting_details' was
created. The value of the new tag was set to
'w=1/[\s^2^(Fo^2^)+(0.0799P)^2^+0.0000P] where P=(Fo^2^+2Fc^2^)/3'.

Automatic conversion script
Id: cif_fix_values 3143 2015-03-26 13:38:13Z robertas 
;
_cod_original_cell_volume 5368.9(15)
_cod_original_sg_symbol_H-M 'P3(1)2(1) (No. 152)'
_cod_database_code 7110943

loop_
_symmetry_equiv_pos_as_xyz
'x, y, z'
'-y, x-y, z+1/3'
'-x+y, -x, z-1/3'
'x-y, -y, -z-1/3'
'-x, -x+y, -z+1/3'
'y, x, -z'

loop_
_atom_site_label
_atom_site_type_symbol
_atom_site_fract_x
_atom_site_fract_y
_atom_site_fract_z
_atom_site_U_iso_or_equiv
_atom_site_adp_type
_atom_site_occupancy
_atom_site_calc_flag
_atom_site_refinement_flags
Cu1 Cu 0.48793(7) 0.60392(6) 0.02166(6) 0.0322(3) Uani 1 d .
Cu2 Cu 0.43966(7) 0.42467(6) 0.09983(5) 0.0328(3) Uani 1 d .
O11 O 0.4920(4) 0.6658(3) -0.0669(3) 0.0420(13) Uani 1 d .
O19 O 0.5097(3) 0.5460(3) 0.1016(3) 0.0376(12) Uani 1 d .
O20 O 0.4940(3) 0.5464(3) 0.2611(3) 0.0417(13) Uani 1 d .
H20 H 0.4650 0.5548 0.2320 0.063 Uiso 1 calc R
O21 O 0.5544(4) 0.4355(3) 0.1797(3) 0.0423(14) Uani 1 d .
H21 H 0.5616 0.4557 0.1380 0.064 Uiso 1 calc R
O22 O 0.6273(4) 0.5271(4) 0.3622(3) 0.0605(18) Uani 1 d .
H22 H 0.6582 0.5164 0.3864 0.091 Uiso 1 calc R
O23 O 0.6899(5) 0.4284(5) 0.3030(4) 0.069(2) Uani 1 d .
H23 H 0.7060 0.4009 0.3259 0.103 Uiso 1 calc R
O31 O 0.3730(4) 0.4318(4) 0.1790(3) 0.0439(14) Uani 1 d .
O39 O 0.4052(3) 0.4971(3) -0.0168(2) 0.0312(11) Uani 1 d .
O40 O 0.3603(3) 0.5996(3) 0.0561(3) 0.0381(12) Uani 1 d .
H40 H 0.360(6) 0.597(6) 0.110(6) 0.08(3) Uiso 1 d .
O41 O 0.2062(3) 0.5471(4) -0.0181(3) 0.0479(15) Uani 1 d .
H41 H 0.1593 0.5410 -0.0205 0.072 Uiso 1 calc R
O42 O 0.1947(4) 0.4849(5) 0.1765(3) 0.068(2) Uani 1 d .
H42 H 0.1501 0.4579 0.1982 0.102 Uiso 1 calc R
O43 O 0.0403(4) 0.4229(4) 0.0995(3) 0.0547(16) Uani 1 d .
H43 H 0.0620 0.4037 0.0722 0.082 Uiso 1 calc R
N11 N 0.5667(4) 0.7032(4) 0.0740(3) 0.0424(16) Uani 1 d .
N31 N 0.3656(4) 0.3050(4) 0.0929(3) 0.0360(14) Uani 1 d .
C11 C 0.5355(5) 0.7465(5) -0.0762(4) 0.0394(18) Uani 1 d .
C12 C 0.5279(6) 0.7801(6) -0.1443(5) 0.047(2) Uani 1 d .
H12 H 0.4938 0.7450 -0.1817 0.056 Uiso 1 calc R
C13 C 0.5714(7) 0.8651(6) -0.1549(6) 0.072(3) Uani 1 d .
H13 H 0.5665 0.8861 -0.2003 0.086 Uiso 1 calc R
C14 C 0.6205(9) 0.9192(7) -0.1026(6) 0.100(5) Uani 1 d .
H14 H 0.6468 0.9761 -0.1116 0.120 Uiso 1 calc R
C15 C 0.6321(8) 0.8891(6) -0.0339(5) 0.082(4) Uani 1 d .
H15 H 0.6682 0.9256 0.0017 0.098 Uiso 1 calc R
C16 C 0.5882(5) 0.8033(5) -0.0209(4) 0.045(2) Uani 1 d .
C17 C 0.6031(6) 0.7792(5) 0.0504(4) 0.048(2) Uani 1 d .
H17 H 0.6414 0.8206 0.0816 0.058 Uiso 1 calc R
C18 C 0.5835(5) 0.6849(5) 0.1491(4) 0.0403(19) Uani 1 d .
H18A H 0.5432 0.6844 0.1836 0.048 Uiso 1 calc R
H18B H 0.6386 0.7275 0.1648 0.048 Uiso 1 calc R
C19 C 0.5781(5) 0.5993(5) 0.1487(4) 0.0337(16) Uani 1 d .
H19 H 0.6293 0.6059 0.1264 0.040 Uiso 1 calc R
C20 C 0.5723(5) 0.5684(5) 0.2264(4) 0.0373(17) Uani 1 d .
H20A H 0.6146 0.6160 0.2547 0.045 Uiso 1 calc R
C21 C 0.5960(5) 0.5009(5) 0.2333(4) 0.0397(18) Uani 1 d .
H21A H 0.6558 0.5273 0.2232 0.048 Uiso 1 calc R
C22 C 0.5814(6) 0.4611(5) 0.3092(4) 0.0408(19) Uani 1 d .
H22A H 0.5220 0.4356 0.3208 0.049 Uiso 1 calc R
C23 C 0.6054(7) 0.3963(7) 0.3158(5) 0.062(3) Uani 1 d .
H23A H 0.5917 0.3723 0.3652 0.074 Uiso 1 calc R
H23B H 0.5738 0.3523 0.2804 0.074 Uiso 1 calc R
C31 C 0.3093(5) 0.3722(5) 0.2153(4) 0.0410(19) Uani 1 d .
C32 C 0.2762(6) 0.3928(6) 0.2741(5) 0.052(2) Uani 1 d .
H32 H 0.2993 0.4483 0.2879 0.062 Uiso 1 calc R
C33 C 0.2095(6) 0.3325(8) 0.3129(5) 0.069(3) Uani 1 d .
H33 H 0.1888 0.3481 0.3530 0.082 Uiso 1 calc R
C34 C 0.1713(7) 0.2468(7) 0.2937(6) 0.072(3) Uani 1 d .
H34 H 0.1279 0.2065 0.3220 0.087 Uiso 1 calc R
C35 C 0.2006(6) 0.2250(7) 0.2314(6) 0.067(3) Uani 1 d .
H35 H 0.1737 0.1703 0.2144 0.081 Uiso 1 calc R
C36 C 0.2735(5) 0.2887(5) 0.1936(4) 0.0427(19) Uani 1 d .
C37 C 0.3039(5) 0.2598(5) 0.1357(4) 0.046(2) Uani 1 d .
H37 H 0.2765 0.2026 0.1278 0.055 Uiso 1 calc R
C38 C 0.3912(5) 0.2658(5) 0.0343(4) 0.0357(16) Uani 1 d .
H38A H 0.3616 0.2607 -0.0115 0.043 Uiso 1 calc R
H38B H 0.3788 0.2106 0.0498 0.043 Uiso 1 calc R
C39 C 0.3206(5) 0.4832(5) -0.0228(4) 0.0321(16) Uani 1 d .
H39 H 0.3169 0.5131 -0.0661 0.038 Uiso 1 calc R
C40 C 0.2979(5) 0.5142(5) 0.0473(4) 0.0357(17) Uani 1 d .
H40A H 0.3014 0.4832 0.0898 0.043 Uiso 1 calc R
C41 C 0.2111(5) 0.5013(5) 0.0449(4) 0.0359(17) Uani 1 d .
H41A H 0.1722 0.4420 0.0364 0.043 Uiso 1 calc R
C42 C 0.1841(5) 0.5274(6) 0.1146(4) 0.0396(19) Uani 1 d .
H42A H 0.2200 0.5875 0.1216 0.048 Uiso 1 calc R
C43 C 0.0956(5) 0.5075(6) 0.1112(4) 0.0435(19) Uani 1 d .
H43A H 0.0814 0.5243 0.1574 0.052 Uiso 1 calc R
H43B H 0.0895 0.5392 0.0714 0.052 Uiso 1 calc R
O1 O 0.3027(5) 0.6380(5) -0.1371(4) 0.080(2) Uani 1 d .
H1B H 0.267(5) 0.665(5) -0.134(4) 0.03(2) Uiso 1 d .

loop_
_atom_site_aniso_label
_atom_site_aniso_U_11
_atom_site_aniso_U_22
_atom_site_aniso_U_33
_atom_site_aniso_U_23
_atom_site_aniso_U_13
_atom_site_aniso_U_12
Cu1 0.0381(6) 0.0301(6) 0.0259(5) 0.0017(4) -0.0007(5) 0.0152(5)
Cu2 0.0356(6) 0.0319(6) 0.0286(5) -0.0005(4) 0.0010(5) 0.0152(5)
O11 0.049(3) 0.034(3) 0.035(3) 0.002(2) -0.003(3) 0.014(3)
O19 0.045(3) 0.032(3) 0.031(3) -0.006(2) -0.010(2) 0.016(3)
O20 0.052(4) 0.046(3) 0.032(3) 0.000(2) 0.000(2) 0.028(3)
O21 0.068(4) 0.041(3) 0.023(2) -0.005(2) -0.011(2) 0.030(3)
O22 0.094(5) 0.083(5) 0.034(3) -0.015(3) -0.018(3) 0.065(4)
O23 0.073(5) 0.084(6) 0.071(4) 0.015(4) 0.006(4) 0.055(5)
O31 0.045(3) 0.049(4) 0.042(3) 0.002(3) 0.005(3) 0.027(3)
O39 0.026(2) 0.036(3) 0.029(2) 0.003(2) 0.004(2) 0.014(2)
O40 0.028(3) 0.042(3) 0.039(3) -0.008(2) 0.004(2) 0.014(3)
O41 0.041(3) 0.077(4) 0.034(3) 0.012(3) 0.006(2) 0.035(3)
O42 0.061(4) 0.126(7) 0.033(3) 0.027(4) 0.011(3) 0.059(5)
O43 0.043(4) 0.070(4) 0.049(3) -0.001(3) 0.002(3) 0.027(3)
N11 0.049(4) 0.043(4) 0.034(3) 0.008(3) -0.002(3) 0.022(3)
N31 0.041(4) 0.035(3) 0.036(3) 0.001(3) 0.008(3) 0.023(3)
C11 0.047(5) 0.031(4) 0.037(4) 0.001(3) -0.003(4) 0.018(4)
C12 0.053(6) 0.050(5) 0.043(4) 0.002(4) -0.003(4) 0.030(5)
C13 0.096(9) 0.045(6) 0.052(6) 0.008(5) -0.009(6) 0.018(6)
C14 0.140(13) 0.039(6) 0.073(7) 0.009(5) -0.022(8) 0.010(7)
C15 0.109(10) 0.039(5) 0.058(6) 0.016(4) -0.020(6) 0.007(6)
C16 0.050(5) 0.034(4) 0.041(4) 0.003(3) -0.009(4) 0.013(4)
C17 0.067(6) 0.038(4) 0.036(4) 0.002(3) -0.010(4) 0.023(4)
C18 0.056(5) 0.034(4) 0.025(3) -0.006(3) -0.015(3) 0.018(4)
C19 0.041(4) 0.031(4) 0.023(3) -0.006(3) -0.004(3) 0.014(3)
C20 0.044(5) 0.036(4) 0.034(4) 0.001(3) 0.000(3) 0.022(4)
C21 0.047(5) 0.041(4) 0.030(3) 0.005(3) 0.006(3) 0.022(4)
C22 0.052(5) 0.056(5) 0.025(3) 0.007(3) 0.001(3) 0.035(4)
C23 0.077(8) 0.075(7) 0.043(5) 0.005(5) -0.005(5) 0.045(6)
C31 0.034(4) 0.049(5) 0.037(4) 0.004(4) 0.006(3) 0.018(4)
C32 0.053(6) 0.066(6) 0.037(4) -0.001(4) 0.001(4) 0.030(5)
C33 0.054(6) 0.103(9) 0.051(5) 0.008(6) 0.015(5) 0.041(6)
C34 0.057(7) 0.069(8) 0.075(7) 0.015(6) 0.030(6) 0.019(6)
C35 0.051(6) 0.064(7) 0.070(6) 0.017(5) 0.026(5) 0.017(5)
C36 0.040(5) 0.046(5) 0.039(4) 0.015(4) 0.010(4) 0.019(4)
C37 0.048(5) 0.046(5) 0.044(4) -0.007(4) 0.003(4) 0.024(4)
C38 0.037(4) 0.028(4) 0.035(4) 0.003(3) 0.005(3) 0.011(3)
C39 0.038(4) 0.034(4) 0.025(3) -0.002(3) 0.000(3) 0.018(3)
C40 0.033(4) 0.036(4) 0.038(4) 0.003(3) 0.000(3) 0.017(3)
C41 0.044(5) 0.041(4) 0.027(3) 0.005(3) 0.007(3) 0.024(4)
C42 0.038(4) 0.056(5) 0.025(3) 0.008(3) 0.006(3) 0.024(4)
C43 0.036(4) 0.064(6) 0.039(4) -0.002(4) 0.009(3) 0.031(4)
O1 0.080(6) 0.076(6) 0.072(5) 0.016(4) -0.004(4) 0.030(5)

loop_
_atom_type_symbol
_atom_type_description
_atom_type_scat_dispersion_real
_atom_type_scat_dispersion_imag
_atom_type_scat_source
Cu Cu -1.9646 0.5888 'International Tables Vol C Tables 4.2.6.8 and 6.1.1.4'
O O 0.0492 0.0322 'International Tables Vol C Tables 4.2.6.8 and 6.1.1.4'
N N 0.0311 0.0180 'International Tables Vol C Tables 4.2.6.8 and 6.1.1.4'
C C 0.0181 0.0091 'International Tables Vol C Tables 4.2.6.8 and 6.1.1.4'
H H 0.0000 0.0000 'International Tables Vol C Tables 4.2.6.8 and 6.1.1.4'

loop_
_geom_angle_atom_site_label_1
_geom_angle_atom_site_label_2
_geom_angle_atom_site_label_3
_geom_angle
_geom_angle_site_symmetry_1
_geom_angle_site_symmetry_3
_geom_angle_publ_flag
O39 Cu1 N11 171.7(2) . . y
O39 Cu1 O11 95.0(2) . . y
N11 Cu1 O11 92.9(2) . . y
O39 Cu1 O19 88.7(2) . . y
N11 Cu1 O19 84.2(2) . . y
O11 Cu1 O19 166.0(2) . . y
O39 Cu1 O40 78.11(19) . . y
N11 Cu1 O40 99.7(2) . . y
O11 Cu1 O40 88.8(2) . . y
O19 Cu1 O40 105.2(2) . . y
O39 Cu1 Cu2 56.08(15) . . ?
N11 Cu1 Cu2 116.64(18) . . ?
O11 Cu1 Cu2 148.94(17) . . ?
O19 Cu1 Cu2 32.64(14) . . ?
O40 Cu1 Cu2 95.16(14) . . ?
O39 Cu1 O19 61.36(16) . 6 ?
N11 Cu1 O19 122.6(2) . 6 ?
O11 Cu1 O19 80.50(19) . 6 ?
O19 Cu1 O19 89.58(16) . 6 ?
O40 Cu1 O19 136.61(15) . 6 ?
Cu2 Cu1 O19 75.56(9) . 6 ?
O39 Cu1 Cu2 28.30(14) . 6 ?
N11 Cu1 Cu2 156.2(2) . 6 ?
O11 Cu1 Cu2 84.05(17) . 6 ?
O19 Cu1 Cu2 93.13(14) . 6 ?
O40 Cu1 Cu2 103.86(13) . 6 ?
Cu2 Cu1 Cu2 65.08(4) . 6 ?
O19 Cu1 Cu2 33.57(9) 6 6 ?
O39 Cu1 Cu1 74.37(15) . 6 ?
N11 Cu1 Cu1 105.5(2) . 6 ?
O11 Cu1 Cu1 107.40(18) . 6 ?
O19 Cu1 Cu1 60.68(16) . 6 ?
O40 Cu1 Cu1 149.04(13) . 6 ?
Cu2 Cu1 Cu1 57.50(3) . 6 ?
O19 Cu1 Cu1 30.88(9) 6 6 ?
Cu2 Cu1 Cu1 53.77(3) 6 6 ?
O31 Cu2 N31 90.8(2) . . y
O31 Cu2 O19 89.4(2) . . y
N31 Cu2 O19 176.1(2) . . y
O31 Cu2 O39 173.7(2) . 6 y
N31 Cu2 O39 83.1(2) . 6 y
O19 Cu2 O39 96.6(2) . 6 y
O31 Cu2 O21 96.8(2) . . y
N31 Cu2 O21 102.5(2) . . y
O19 Cu2 O21 81.3(2) . . y
O39 Cu2 O21 86.22(19) 6 . y
O31 Cu2 O39 102.57(19) . . ?
N31 Cu2 O39 107.8(2) . . ?
O19 Cu2 O39 68.36(18) . . ?
O39 Cu2 O39 77.8(2) 6 . ?
O21 Cu2 O39 143.46(17) . . ?
O31 Cu2 Cu1 96.11(17) . . ?
N31 Cu2 Cu1 143.58(19) . . ?
O19 Cu2 Cu1 32.59(14) . . ?
O39 Cu2 Cu1 87.82(15) 6 . ?
O21 Cu2 Cu1 112.04(13) . . ?
O39 Cu2 Cu1 35.79(11) . . ?
O31 Cu2 Cu1 158.64(18) . 6 ?
N31 Cu2 Cu1 110.35(18) . 6 ?
O19 Cu2 Cu1 69.71(16) . 6 ?
O39 Cu2 Cu1 27.61(14) 6 6 ?
O21 Cu2 Cu1 76.40(13) . 6 ?
O39 Cu2 Cu1 74.30(10) . 6 ?
Cu1 Cu2 Cu1 68.73(4) . 6 ?
O31 Cu2 Cu2 130.47(17) . 6 ?
N31 Cu2 Cu2 89.22(18) . 6 ?
O19 Cu2 Cu2 87.71(14) . 6 ?
O39 Cu2 Cu2 48.05(14) 6 6 ?
O21 Cu2 Cu2 131.36(13) . 6 ?
O39 Cu2 Cu2 32.42(10) . 6 ?
Cu1 Cu2 Cu2 59.46(3) . 6 ?
Cu1 Cu2 Cu2 55.46(3) 6 6 ?
C11 O11 Cu1 126.9(5) . . ?
C19 O19 Cu1 114.4(4) . . ?
C19 O19 Cu2 130.7(4) . . ?
Cu1 O19 Cu2 114.8(2) . . y
C19 O19 Cu1 101.0(4) . 6 ?
Cu1 O19 Cu1 88.44(17) . 6 ?
Cu2 O19 Cu1 76.72(16) . 6 ?
C20 O20 H20 109.5 . . ?
C21 O21 Cu2 122.1(4) . . ?
C21 O21 H21 109.5 . . ?
Cu2 O21 H21 56.4 . . ?
C22 O22 H22 109.5 . . ?
C23 O23 H23 109.5 . . ?
C31 O31 Cu2 130.1(5) . . ?
C39 O39 Cu1 116.2(4) . . ?
C39 O39 Cu2 108.6(4) . 6 ?
Cu1 O39 Cu2 124.1(2) . 6 y
C39 O39 Cu2 117.6(4) . . ?
Cu1 O39 Cu2 88.13(17) . . ?
Cu2 O39 Cu2 99.5(2) 6 . ?
C40 O40 Cu1 104.3(4) . . ?
C40 O40 H40 94(6) . . ?
Cu1 O40 H40 104(6) . . ?
C41 O41 H41 109.5 . . ?
C42 O42 H42 109.5 . . ?
C43 O43 H43 109.5 . . ?
C17 N11 C18 120.0(7) . . ?
C17 N11 Cu1 127.9(5) . . ?
C18 N11 Cu1 112.1(5) . . ?
C37 N31 C38 120.4(6) . . ?
C37 N31 Cu2 126.7(5) . . ?
C38 N31 Cu2 112.8(4) . . ?
O11 C11 C12 118.3(7) . . ?
O11 C11 C16 124.1(7) . . ?
C12 C11 C16 117.6(7) . . ?
C13 C12 C11 119.6(9) . . ?
C13 C12 H12 120.2 . . ?
C11 C12 H12 120.2 . . ?
C14 C13 C12 123.1(10) . . ?
C14 C13 H13 118.4 . . ?
C12 C13 H13 118.4 . . ?
C13 C14 C15 119.8(10) . . ?
C13 C14 H14 120.1 . . ?
C15 C14 H14 120.1 . . ?
C16 C15 C14 118.6(9) . . ?
C16 C15 H15 120.7 . . ?
C14 C15 H15 120.7 . . ?
C15 C16 C11 121.2(8) . . ?
C15 C16 C17 114.4(8) . . ?
C11 C16 C17 124.3(7) . . ?
N11 C17 C16 123.9(8) . . ?
N11 C17 H17 118.0 . . ?
C16 C17 H17 118.0 . . ?
N11 C18 C19 108.9(6) . . ?
N11 C18 H18A 109.9 . . ?
C19 C18 H18A 109.9 . . ?
N11 C18 H18B 109.9 . . ?
C19 C18 H18B 109.9 . . ?
H18A C18 H18B 108.3 . . ?
O19 C19 C20 114.9(6) . . ?
O19 C19 C18 107.0(6) . . ?
C20 C19 C18 110.3(6) . . ?
O19 C19 H19 108.2 . . ?
C20 C19 H19 108.2 . . ?
C18 C19 H19 108.2 . . ?
O20 C20 C19 112.6(6) . . ?
O20 C20 C21 113.3(6) . . ?
C19 C20 C21 113.3(6) . . ?
O20 C20 H20A 105.6 . . ?
C19 C20 H20A 105.6 . . ?
C21 C20 H20A 105.6 . . ?
O21 C21 C22 107.8(6) . . ?
O21 C21 C20 112.7(6) . . ?
C22 C21 C20 114.7(6) . . ?
O21 C21 H21A 107.0 . . ?
C22 C21 H21A 107.0 . . ?
C20 C21 H21A 107.0 . . ?
O22 C22 C23 110.1(7) . . ?
O22 C22 C21 107.4(6) . . ?
C23 C22 C21 114.5(7) . . ?
O22 C22 H22A 108.2 . . ?
C23 C22 H22A 108.2 . . ?
C21 C22 H22A 108.2 . . ?
O23 C23 C22 111.8(8) . . ?
O23 C23 H23A 109.3 . . ?
C22 C23 H23A 109.3 . . ?
O23 C23 H23B 109.3 . . ?
C22 C23 H23B 109.3 . . ?
H23A C23 H23B 107.9 . . ?
O31 C31 C32 119.3(8) . . ?
O31 C31 C36 121.2(7) . . ?
C32 C31 C36 119.5(8) . . ?
C31 C32 C33 120.9(10) . . ?
C31 C32 H32 119.6 . . ?
C33 C32 H32 119.6 . . ?
C32 C33 C34 121.9(9) . . ?
C32 C33 H33 119.0 . . ?
C34 C33 H33 119.0 . . ?
C35 C34 C33 118.2(9) . . ?
C35 C34 H34 120.9 . . ?
C33 C34 H34 120.9 . . ?
C34 C35 C36 118.8(10) . . ?
C34 C35 H35 120.6 . . ?
C36 C35 H35 120.6 . . ?
C31 C36 C37 124.5(7) . . ?
C31 C36 C35 120.3(8) . . ?
C37 C36 C35 115.2(9) . . ?
N31 C37 C36 126.2(8) . . ?
N31 C37 H37 116.9 . . ?
C36 C37 H37 116.9 . . ?
N31 C38 C39 107.4(6) . 6 ?
N31 C38 H38A 110.2 . . ?
C39 C38 H38A 110.2 6 . ?
N31 C38 H38B 110.2 . . ?
C39 C38 H38B 110.2 6 . ?
H38A C38 H38B 108.5 . . ?
O39 C39 C38 105.6(6) . 6 ?
O39 C39 C40 110.2(5) . . ?
C38 C39 C40 112.5(6) 6 . ?
O39 C39 H39 109.4 . . ?
C38 C39 H39 109.4 6 . ?
C40 C39 H39 109.4 . . ?
O40 C40 C41 112.9(7) . . ?
O40 C40 C39 106.5(6) . . ?
C41 C40 C39 112.9(6) . . ?
O40 C40 H40A 108.1 . . ?
C41 C40 H40A 108.1 . . ?
C39 C40 H40A 108.1 . . ?
O41 C41 C40 107.8(6) . . ?
O41 C41 C42 109.5(6) . . ?
C40 C41 C42 114.9(6) . . ?
O41 C41 H41A 108.1 . . ?
C40 C41 H41A 108.1 . . ?
C42 C41 H41A 108.1 . . ?
O42 C42 C43 109.3(6) . . ?
O42 C42 C41 108.1(7) . . ?
C43 C42 C41 112.6(7) . . ?
O42 C42 H42A 108.9 . . ?
C43 C42 H42A 108.9 . . ?
C41 C42 H42A 108.9 . . ?
O43 C43 C42 112.6(7) . . ?
O43 C43 H43A 109.1 . . ?
C42 C43 H43A 109.1 . . ?
O43 C43 H43B 109.1 . . ?
C42 C43 H43B 109.1 . . ?
H43A C43 H43B 107.8 . . ?

loop_
_geom_bond_atom_site_label_1
_geom_bond_atom_site_label_2
_geom_bond_distance
_geom_bond_site_symmetry_2
_geom_bond_publ_flag
Cu1 O39 1.929(5) . y
Cu1 N11 1.930(7) . y
Cu1 O11 1.945(5) . y
Cu1 O19 1.955(5) . y
Cu1 O40 2.410(5) . y
Cu1 Cu2 3.2962(15) . y
Cu1 O19 3.321(5) 6 y
Cu1 Cu2 3.4462(15) 6 y
Cu1 Cu1 3.808(2) 6 y
Cu2 O31 1.934(5) . y
Cu2 N31 1.945(6) . y
Cu2 O19 1.958(5) . y
Cu2 O39 1.973(5) 6 y
Cu2 O21 2.493(5) . y
Cu2 O39 2.737(5) . y
Cu2 Cu1 3.4462(15) 6 y
Cu2 Cu2 3.629(2) 6 y
O11 C11 1.308(9) . ?
O19 C19 1.433(8) . ?
O19 Cu1 3.321(5) 6 y
O20 C20 1.440(9) . ?
O20 H20 0.8200 . ?
O21 C21 1.437(9) . ?
O21 H21 0.8200 . ?
O22 C22 1.447(10) . ?
O22 H22 0.8200 . ?
O23 C23 1.390(12) . ?
O23 H23 0.8200 . ?
O31 C31 1.320(9) . ?
O39 C39 1.460(9) . ?
O39 Cu2 1.973(5) 6 y
O40 C40 1.429(9) . ?
O40 H40 0.97(10) . ?
O41 C41 1.447(8) . ?
O41 H41 0.8200 . ?
O42 C42 1.434(9) . ?
O42 H42 0.8200 . ?
O43 C43 1.397(11) . ?
O43 H43 0.8200 . ?
N11 C17 1.292(10) . ?
N11 C18 1.465(8) . ?
N31 C37 1.283(10) . ?
N31 C38 1.489(9) . ?
C11 C12 1.414(10) . ?
C11 C16 1.425(11) . ?
C12 C13 1.380(12) . ?
C12 H12 0.9300 . ?
C13 C14 1.344(14) . ?
C13 H13 0.9300 . ?
C14 C15 1.418(13) . ?
C14 H14 0.9300 . ?
C15 C16 1.398(12) . ?
C15 H15 0.9300 . ?
C16 C17 1.432(10) . ?
C17 H17 0.9300 . ?
C18 C19 1.541(10) . ?
C18 H18A 0.9700 . ?
C18 H18B 0.9700 . ?
C19 C20 1.496(9) . ?
C19 H19 0.9800 . ?
C20 C21 1.525(11) . ?
C20 H20A 0.9800 . ?
C21 C22 1.513(9) . ?
C21 H21A 0.9800 . ?
C22 C23 1.482(12) . ?
C22 H22A 0.9800 . ?
C23 H23A 0.9700 . ?
C23 H23B 0.9700 . ?
C31 C32 1.369(11) . ?
C31 C36 1.402(12) . ?
C32 C33 1.374(13) . ?
C32 H32 0.9300 . ?
C33 C34 1.421(15) . ?
C33 H33 0.9300 . ?
C34 C35 1.393(14) . ?
C34 H34 0.9300 . ?
C35 C36 1.446(12) . ?
C35 H35 0.9300 . ?
C36 C37 1.413(11) . ?
C37 H37 0.9300 . ?
C38 C39 1.501(10) 6 ?
C38 H38A 0.9700 . ?
C38 H38B 0.9700 . ?
C39 C38 1.501(10) 6 ?
C39 C40 1.532(10) . ?
C39 H39 0.9800 . ?
C40 C41 1.506(10) . ?
C40 H40A 0.9800 . ?
C41 C42 1.519(10) . ?
C41 H41A 0.9800 . ?
C42 C43 1.492(10) . ?
C42 H42A 0.9800 . ?
C43 H43A 0.9700 . ?
C43 H43B 0.9700 . ?
O1 H1B 1.01(8) . ?

loop_
_geom_hbond_atom_site_label_D
_geom_hbond_atom_site_label_H
_geom_hbond_atom_site_label_A
_geom_hbond_distance_DH
_geom_hbond_distance_HA
_geom_hbond_distance_DA
_geom_hbond_angle_DHA
_geom_hbond_site_symmetry_A
O21 H21 O11 0.82 2.13 2.707(8) 127.7 6
O21 H21 O19 0.82 2.41 2.929(7) 122.5 .
O21 H21 O39 0.82 2.44 3.075(6) 135.0 6
O22 H22 O42 0.82 2.11 2.836(8) 148.3 4_666
O23 H23 O41 0.82 2.43 3.200(9) 156.3 5_655
O40 H40 O1 0.97(10) 1.99(10) 2.792(9) 139(9) 2_665
O41 H41 O20 0.82 1.98 2.738(7) 152.7 3_565
O42 H42 O22 0.82 2.20 2.836(8) 134.1 4_566
O1 H1B O42 1.01(8) 2.45(8) 3.246(12) 135(6) 3_565

loop_
_geom_torsion_atom_site_label_1
_geom_torsion_atom_site_label_2
_geom_torsion_atom_site_label_3
_geom_torsion_atom_site_label_4
_geom_torsion
_geom_torsion_site_symmetry_1
_geom_torsion_site_symmetry_4
O39 Cu1 Cu2 O31 -103.0(2) . .
N11 Cu1 Cu2 O31 72.4(3) . .
O11 Cu1 Cu2 O31 -127.3(4) . .
O19 Cu1 Cu2 O31 79.2(3) . .
O40 Cu1 Cu2 O31 -31.1(2) . .
O19 Cu1 Cu2 O31 -168.0(2) 6 .
Cu2 Cu1 Cu2 O31 -134.01(17) 6 .
Cu1 Cu1 Cu2 O31 164.46(18) 6 .
O39 Cu1 Cu2 N31 -3.3(3) . .
N11 Cu1 Cu2 N31 172.2(4) . .
O11 Cu1 Cu2 N31 -27.6(5) . .
O19 Cu1 Cu2 N31 178.9(4) . .
O40 Cu1 Cu2 N31 68.6(3) . .
O19 Cu1 Cu2 N31 -68.3(3) 6 .
Cu2 Cu1 Cu2 N31 -34.3(3) 6 .
Cu1 Cu1 Cu2 N31 -95.8(3) 6 .
O39 Cu1 Cu2 O19 177.8(3) . .
N11 Cu1 Cu2 O19 -6.7(4) . .
O11 Cu1 Cu2 O19 153.5(5) . .
O40 Cu1 Cu2 O19 -110.3(3) . .
O19 Cu1 Cu2 O19 112.8(3) 6 .
Cu2 Cu1 Cu2 O19 146.8(3) 6 .
Cu1 Cu1 Cu2 O19 85.3(3) 6 .
O39 Cu1 Cu2 O39 72.0(2) . 6
N11 Cu1 Cu2 O39 -112.5(3) . 6
O11 Cu1 Cu2 O39 47.7(4) . 6
O19 Cu1 Cu2 O39 -105.8(3) . 6
O40 Cu1 Cu2 O39 143.94(19) . 6
O19 Cu1 Cu2 O39 7.05(17) 6 6
Cu2 Cu1 Cu2 O39 41.04(14) 6 6
Cu1 Cu1 Cu2 O39 -20.49(14) 6 6
O39 Cu1 Cu2 O21 157.0(2) . .
N11 Cu1 Cu2 O21 -27.5(3) . .
O11 Cu1 Cu2 O21 132.8(4) . .
O19 Cu1 Cu2 O21 -20.8(3) . .
O40 Cu1 Cu2 O21 -131.02(18) . .
O19 Cu1 Cu2 O21 92.08(16) 6 .
Cu2 Cu1 Cu2 O21 126.07(14) 6 .
Cu1 Cu1 Cu2 O21 64.54(13) 6 .
N11 Cu1 Cu2 O39 175.5(3) . .
O11 Cu1 Cu2 O39 -24.3(4) . .
O19 Cu1 Cu2 O39 -177.8(3) . .
O40 Cu1 Cu2 O39 71.9(2) . .
O19 Cu1 Cu2 O39 -64.96(19) 6 .
Cu2 Cu1 Cu2 O39 -30.96(17) 6 .
Cu1 Cu1 Cu2 O39 -92.49(17) 6 .
O39 Cu1 Cu2 Cu1 92.49(17) . 6
N11 Cu1 Cu2 Cu1 -92.0(2) . 6
O11 Cu1 Cu2 Cu1 68.2(4) . 6
O19 Cu1 Cu2 Cu1 -85.3(3) . 6
O40 Cu1 Cu2 Cu1 164.43(13) . 6
O19 Cu1 Cu2 Cu1 27.53(9) 6 6
Cu2 Cu1 Cu2 Cu1 61.53(4) 6 6
O39 Cu1 Cu2 Cu2 30.96(17) . 6
N11 Cu1 Cu2 Cu2 -153.6(2) . 6
O11 Cu1 Cu2 Cu2 6.7(3) . 6
O19 Cu1 Cu2 Cu2 -146.8(3) . 6
O40 Cu1 Cu2 Cu2 102.90(13) . 6
O19 Cu1 Cu2 Cu2 -34.00(9) 6 6
Cu1 Cu1 Cu2 Cu2 -61.53(4) 6 6
O39 Cu1 O11 C11 176.4(6) . .
N11 Cu1 O11 C11 -1.2(7) . .
O19 Cu1 O11 C11 -78.5(11) . .
O40 Cu1 O11 C11 98.4(6) . .
Cu2 Cu1 O11 C11 -163.6(5) . .
O19 Cu1 O11 C11 -123.8(6) 6 .
Cu2 Cu1 O11 C11 -157.5(6) 6 .
Cu1 Cu1 O11 C11 -108.4(6) 6 .
O39 Cu1 O19 C19 174.2(5) . .
N11 Cu1 O19 C19 -10.0(5) . .
O11 Cu1 O19 C19 68.4(11) . .
O40 Cu1 O19 C19 -108.5(5) . .
Cu2 Cu1 O19 C19 176.0(7) . .
O19 Cu1 O19 C19 112.8(5) 6 .
Cu2 Cu1 O19 C19 146.2(5) 6 .
Cu1 Cu1 O19 C19 101.4(5) 6 .
O39 Cu1 O19 Cu2 -1.8(3) . .
N11 Cu1 O19 Cu2 174.0(3) . .
O11 Cu1 O19 Cu2 -107.7(9) . .
O40 Cu1 O19 Cu2 75.5(3) . .
O19 Cu1 O19 Cu2 -63.2(3) 6 .
Cu2 Cu1 O19 Cu2 -29.8(3) 6 .
Cu1 Cu1 O19 Cu2 -74.6(2) 6 .
O39 Cu1 O19 Cu1 72.76(17) . 6
N11 Cu1 O19 Cu1 -111.5(2) . 6
O11 Cu1 O19 Cu1 -33.1(9) . 6
O40 Cu1 O19 Cu1 150.07(14) . 6
Cu2 Cu1 O19 Cu1 74.6(2) . 6
O19 Cu1 O19 Cu1 11.40(17) 6 6
Cu2 Cu1 O19 Cu1 44.80(10) 6 6
O31 Cu2 O19 C19 82.4(6) . .
N31 Cu2 O19 C19 175(3) . .
O39 Cu2 O19 C19 -99.7(6) 6 .
O21 Cu2 O19 C19 -14.6(6) . .
O39 Cu2 O19 C19 -173.8(6) . .
Cu1 Cu2 O19 C19 -175.2(8) . .
Cu1 Cu2 O19 C19 -93.2(6) 6 .
Cu2 Cu2 O19 C19 -147.1(6) 6 .
O31 Cu2 O19 Cu1 -102.4(3) . .
N31 Cu2 O19 Cu1 -10(4) . .
O39 Cu2 O19 Cu1 75.4(3) 6 .
O21 Cu2 O19 Cu1 160.6(3) . .
O39 Cu2 O19 Cu1 1.4(2) . .
Cu1 Cu2 O19 Cu1 82.0(2) 6 .
Cu2 Cu2 O19 Cu1 28.1(2) 6 .
O31 Cu2 O19 Cu1 175.62(18) . 6
N31 Cu2 O19 Cu1 -92(4) . 6
O39 Cu2 O19 Cu1 -6.52(16) 6 6
O21 Cu2 O19 Cu1 78.62(14) . 6
O39 Cu2 O19 Cu1 -80.58(13) . 6
Cu1 Cu2 O19 Cu1 -82.0(2) . 6
Cu2 Cu2 O19 Cu1 -53.83(6) 6 6
O31 Cu2 O21 C21 -51.4(5) . .
N31 Cu2 O21 C21 -143.8(5) . .
O19 Cu2 O21 C21 36.9(5) . .
O39 Cu2 O21 C21 134.1(5) 6 .
O39 Cu2 O21 C21 70.6(6) . .
Cu1 Cu2 O21 C21 48.0(5) . .
Cu1 Cu2 O21 C21 108.0(5) 6 .
Cu2 Cu2 O21 C21 116.1(5) 6 .
N31 Cu2 O31 C31 6.9(7) . .
O19 Cu2 O31 C31 -177.0(7) . .
O39 Cu2 O31 C31 23(2) 6 .
O21 Cu2 O31 C31 -95.8(7) . .
O39 Cu2 O31 C31 115.4(6) . .
Cu1 Cu2 O31 C31 151.1(6) . .
Cu1 Cu2 O31 C31 -165.6(5) 6 .
Cu2 Cu2 O31 C31 96.6(7) 6 .
N11 Cu1 O39 C39 90.7(19) . .
O11 Cu1 O39 C39 -72.2(5) . .
O19 Cu1 O39 C39 121.3(4) . .
O40 Cu1 O39 C39 15.5(4) . .
Cu2 Cu1 O39 C39 120.1(5) . .
O19 Cu1 O39 C39 -148.5(5) 6 .
Cu2 Cu1 O39 C39 -139.7(6) 6 .
Cu1 Cu1 O39 C39 -178.9(4) 6 .
N11 Cu1 O39 Cu2 -129.7(17) . 6
O11 Cu1 O39 Cu2 67.5(3) . 6
O19 Cu1 O39 Cu2 -99.1(3) . 6
O40 Cu1 O39 Cu2 155.1(3) . 6
Cu2 Cu1 O39 Cu2 -100.2(3) . 6
O19 Cu1 O39 Cu2 -8.8(2) 6 6
Cu1 Cu1 O39 Cu2 -39.2(2) 6 6
N11 Cu1 O39 Cu2 -29.4(19) . .
O11 Cu1 O39 Cu2 167.7(2) . .
O19 Cu1 O39 Cu2 1.19(19) . .
O40 Cu1 O39 Cu2 -104.62(17) . .
O19 Cu1 O39 Cu2 91.42(16) 6 .
Cu2 Cu1 O39 Cu2 100.2(3) 6 .
Cu1 Cu1 O39 Cu2 61.04(9) 6 .
O31 Cu2 O39 C39 -35.8(5) . .
N31 Cu2 O39 C39 59.2(5) . .
O19 Cu2 O39 C39 -120.1(5) . .
O39 Cu2 O39 C39 137.7(4) 6 .
O21 Cu2 O39 C39 -156.2(4) . .
Cu1 Cu2 O39 C39 -118.8(5) . .
Cu1 Cu2 O39 C39 166.0(4) 6 .
Cu2 Cu2 O39 C39 116.9(5) 6 .
O31 Cu2 O39 Cu1 82.9(2) . .
N31 Cu2 O39 Cu1 177.9(2) . .
O19 Cu2 O39 Cu1 -1.3(2) . .
O39 Cu2 O39 Cu1 -103.50(13) 6 .
O21 Cu2 O39 Cu1 -37.4(3) . .
Cu1 Cu2 O39 Cu1 -75.26(14) 6 .
Cu2 Cu2 O39 Cu1 -124.3(3) 6 .
O31 Cu2 O39 Cu2 -152.8(2) . 6
N31 Cu2 O39 Cu2 -57.8(3) . 6
O19 Cu2 O39 Cu2 123.0(2) . 6
O39 Cu2 O39 Cu2 20.8(3) 6 6
O21 Cu2 O39 Cu2 86.9(3) . 6
Cu1 Cu2 O39 Cu2 124.3(3) . 6
Cu1 Cu2 O39 Cu2 49.01(15) 6 6
O39 Cu1 O40 C40 15.1(4) . .
N11 Cu1 O40 C40 -156.8(4) . .
O11 Cu1 O40 C40 110.5(4) . .
O19 Cu1 O40 C40 -70.2(4) . .
Cu2 Cu1 O40 C40 -38.6(4) . .
O19 Cu1 O40 C40 35.8(5) 6 .
Cu2 Cu1 O40 C40 27.0(4) 6 .
Cu1 Cu1 O40 C40 -12.5(6) 6 .
O39 Cu1 N11 C17 -162.8(15) . .
O11 Cu1 N11 C17 0.1(8) . .
O19 Cu1 N11 C17 166.5(8) . .
O40 Cu1 N11 C17 -89.1(8) . .
Cu2 Cu1 N11 C17 170.1(7) . .
O19 Cu1 N11 C17 80.7(8) 6 .
Cu2 Cu1 N11 C17 81.9(9) 6 .
Cu1 Cu1 N11 C17 109.1(8) 6 .
O39 Cu1 N11 C18 17(2) . .
O11 Cu1 N11 C18 180.0(6) . .
O19 Cu1 N11 C18 -13.7(5) . .
O40 Cu1 N11 C18 90.8(6) . .
Cu2 Cu1 N11 C18 -10.1(6) . .
O19 Cu1 N11 C18 -99.5(5) 6 .
Cu2 Cu1 N11 C18 -98.3(6) 6 .
Cu1 Cu1 N11 C18 -71.1(6) 6 .
O31 Cu2 N31 C37 -5.4(7) . .
O19 Cu2 N31 C37 -98(4) . .
O39 Cu2 N31 C37 176.3(7) 6 .
O21 Cu2 N31 C37 91.8(7) . .
O39 Cu2 N31 C37 -108.9(7) . .
Cu1 Cu2 N31 C37 -106.9(7) . .
Cu1 Cu2 N31 C37 171.7(7) 6 .
Cu2 Cu2 N31 C37 -135.9(7) 6 .
O31 Cu2 N31 C38 179.5(5) . .
O19 Cu2 N31 C38 87(4) . .
O39 Cu2 N31 C38 1.2(5) 6 .
O21 Cu2 N31 C38 -83.3(5) . .
O39 Cu2 N31 C38 76.0(5) . .
Cu1 Cu2 N31 C38 78.0(6) . .
Cu1 Cu2 N31 C38 -3.4(5) 6 .
Cu2 Cu2 N31 C38 49.0(5) 6 .
Cu1 O11 C11 C12 -177.9(6) . .
Cu1 O11 C11 C16 -0.2(12) . .
O11 C11 C12 C13 178.3(9) . .
C16 C11 C12 C13 0.5(13) . .
C11 C12 C13 C14 -1.2(18) . .
C12 C13 C14 C15 3(2) . .
C13 C14 C15 C16 -3(2) . .
C14 C15 C16 C11 2.7(18) . .
C14 C15 C16 C17 -179.1(11) . .
O11 C11 C16 C15 -179.0(10) . .
C12 C11 C16 C15 -1.3(14) . .
O11 C11 C16 C17 3.0(15) . .
C12 C11 C16 C17 -179.3(9) . .
C18 N11 C17 C16 -177.6(8) . .
Cu1 N11 C17 C16 2.3(14) . .
C15 C16 C17 N11 177.8(10) . .
C11 C16 C17 N11 -4.1(15) . .
C17 N11 C18 C19 -147.3(8) . .
Cu1 N11 C18 C19 32.8(8) . .
Cu1 O19 C19 C20 152.2(5) . .
Cu2 O19 C19 C20 -32.6(9) . .
Cu1 O19 C19 C20 -114.5(6) 6 .
Cu1 O19 C19 C18 29.4(7) . .
Cu2 O19 C19 C18 -155.4(5) . .
Cu1 O19 C19 C18 122.7(5) 6 .
N11 C18 C19 O19 -39.4(8) . .
N11 C18 C19 C20 -165.0(6) . .
O19 C19 C20 O20 -51.6(9) . .
C18 C19 C20 O20 69.3(8) . .
O19 C19 C20 C21 78.5(9) . .
C18 C19 C20 C21 -160.5(7) . .
Cu2 O21 C21 C22 118.3(6) . .
Cu2 O21 C21 C20 -9.4(8) . .
O20 C20 C21 O21 80.5(7) . .
C19 C20 C21 O21 -49.3(9) . .
O20 C20 C21 C22 -43.4(9) . .
C19 C20 C21 C22 -173.2(7) . .
O21 C21 C22 O22 176.9(6) . .
C20 C21 C22 O22 -56.6(9) . .
O21 C21 C22 C23 54.2(10) . .
C20 C21 C22 C23 -179.3(8) . .
O22 C22 C23 O23 -59.6(9) . .
C21 C22 C23 O23 61.6(10) . .
Cu2 O31 C31 C32 174.4(6) . .
Cu2 O31 C31 C36 -7.2(11) . .
O31 C31 C32 C33 179.6(8) . .
C36 C31 C32 C33 1.2(13) . .
C31 C32 C33 C34 -0.8(15) . .
C32 C33 C34 C35 -3.0(16) . .
C33 C34 C35 C36 6.2(16) . .
O31 C31 C36 C37 3.9(13) . .
C32 C31 C36 C37 -177.7(8) . .
O31 C31 C36 C35 -176.3(8) . .
C32 C31 C36 C35 2.1(13) . .
C34 C35 C36 C31 -5.9(15) . .
C34 C35 C36 C37 174.0(9) . .
C38 N31 C37 C36 179.4(7) . .
Cu2 N31 C37 C36 4.7(13) . .
C31 C36 C37 N31 -2.9(14) . .
C35 C36 C37 N31 177.3(9) . .
C37 N31 C38 C39 -150.3(7) . 6
Cu2 N31 C38 C39 25.2(7) . 6
Cu1 O39 C39 C38 -165.7(4) . 6
Cu2 O39 C39 C38 48.8(6) 6 6
Cu2 O39 C39 C38 -63.2(6) . 6
Cu1 O39 C39 C40 -43.9(7) . .
Cu2 O39 C39 C40 170.6(5) 6 .
Cu2 O39 C39 C40 58.7(7) . .
Cu1 O40 C40 C41 -163.7(5) . .
Cu1 O40 C40 C39 -39.1(6) . .
O39 C39 C40 O40 55.7(7) . .
C38 C39 C40 O40 173.4(6) 6 .
O39 C39 C40 C41 -179.7(6) . .
C38 C39 C40 C41 -62.1(8) 6 .
O40 C40 C41 O41 60.7(8) . .
C39 C40 C41 O41 -60.3(8) . .
O40 C40 C41 C42 -61.7(9) . .
C39 C40 C41 C42 177.3(6) . .
O41 C41 C42 O42 -176.4(6) . .
C40 C41 C42 O42 -54.9(9) . .
O41 C41 C42 C43 62.8(9) . .
C40 C41 C42 C43 -175.8(7) . .
O42 C42 C43 O43 -62.6(8) . .
C41 C42 C43 O43 57.5(9) . .
